data_2238028
loop_
_publ_author_name
'Mafud, Ana C.'
'Mascarenhas, Yvonne P.'
'Nascimento, Alessandro S.'

_publ_section_title
;
 2-({1-[2-(Methylsulfanyl)phenyl]-1<i>H</i>-tetrazol-5-yl}sulfanyl)acetic
 acid
;
_journal_coeditor_code SU2571
_journal_issue 5
_journal_name_full 'Acta Crystallographica Section E'
_journal_page_first o759
_journal_paper_doi 10.1107/S160053681300980X
_journal_volume 69
_journal_year 2013
_chemical_formula_iupac 'C10 H10 N4 O2 S2'
_chemical_formula_moiety 'C10 H10 N4 O2 S2'
_chemical_formula_sum 'C10 H10 N4 O2 S2'
_chemical_formula_weight 282.34
_chemical_name_systematic
;
2-({1-[2-(Methylsulfanyl)phenyl]-1<i>H</i>-tetrazol-5-yl}sulfanyl)acetic acid
;
_space_group_IT_number 2
_symmetry_cell_setting triclinic
_symmetry_space_group_name_Hall '-P 1'
_symmetry_space_group_name_H-M 'P -1'
_audit_creation_method 'WinGX routine CIF_UPDATE'
_cell_angle_alpha 74.7480(14)
_cell_angle_beta 79.3090(14)
_cell_angle_gamma 86.286(3)
_cell_formula_units_Z 2
_cell_length_a 7.1500(3)
_cell_length_b 8.3770(3)
_cell_length_c 11.0890(5)
_cell_measurement_reflns_used 2086
_cell_measurement_temperature 290(2)
_cell_measurement_theta_max 19.80
_cell_measurement_theta_min 10.36
_cell_volume 629.58(5)
_computing_cell_refinement 'SCALEPACK (Otwinowski & Minor, 1997)'
_computing_data_collection 'COLLECT (Nonius, 1999)'
_computing_data_reduction 'DENZO and SCALEPACK (Otwinowski & Minor, 1997)'
_computing_molecular_graphics 'ORTEP-3 for Windows (Farrugia, 2012) and Mercury (Macrae <i>et al.</i>, 2008)'
_computing_publication_material 'WinGX (Farrugia, 2012)'
_computing_structure_refinement 'SHELXL97 (Sheldrick, 2008)'
_computing_structure_solution 'SIR92 (Altomare <i>et al.</i>, 1994)'
_diffrn_ambient_temperature 290(2)
_diffrn_measured_fraction_theta_full 0.974
_diffrn_measured_fraction_theta_max 0.975
_diffrn_measurement_device '95mm CCD camera on \k-goniostat'
_diffrn_measurement_device_type 'Bruker--Nonius KappaCCD'
_diffrn_measurement_method CCD
_diffrn_radiation_monochromator Graphite
_diffrn_radiation_source Fine-focus
_diffrn_radiation_type MoK\a
_diffrn_radiation_wavelength 0.71073
_diffrn_reflns_av_R_equivalents 0.0794
_diffrn_reflns_limit_h_max 8
_diffrn_reflns_limit_h_min -8
_diffrn_reflns_limit_k_max 10
_diffrn_reflns_limit_k_min -10
_diffrn_reflns_limit_l_max 13
_diffrn_reflns_limit_l_min -13
_diffrn_reflns_number 15888
_diffrn_reflns_theta_full 25.69
_diffrn_reflns_theta_max 25.69
_diffrn_reflns_theta_min 3.81
_exptl_absorpt_coefficient_mu 0.422
_exptl_absorpt_correction_T_max 0.8619
_exptl_absorpt_correction_T_min 0.8614
_exptl_absorpt_correction_type cylinder
_exptl_absorpt_process_details '(Dwiggins, 1975)'
_exptl_crystal_colour yellow
_exptl_crystal_density_diffrn 1.489
_exptl_crystal_density_method 'not measured'
_exptl_crystal_description prism
_exptl_crystal_F_000 292
_exptl_crystal_size_max 0.1
_exptl_crystal_size_mid 0.05
_exptl_crystal_size_min 0.05
_refine_diff_density_max 0.498
_refine_diff_density_min -0.296
_refine_ls_extinction_coef 0
_refine_ls_extinction_method none
_refine_ls_goodness_of_fit_ref 1.044
_refine_ls_hydrogen_treatment mixed
_refine_ls_matrix_type full
_refine_ls_number_parameters 167
_refine_ls_number_reflns 2335
_refine_ls_number_restraints 0
_refine_ls_restrained_S_all 1.044
_refine_ls_R_factor_gt 0.0511
_refine_ls_shift/su_max 0
_refine_ls_structure_factor_coef Fsqd
_refine_ls_weighting_details 'calc w=1/[\s^2^(Fo^2^)+(0.0968P)^2^+0.1021P] where P=(Fo^2^+2Fc^2^)/3'
_refine_ls_weighting_scheme calc
_refine_ls_wR_factor_ref 0.15
_reflns_number_gt 1879
_reflns_number_total 2335
_reflns_threshold_expression I>2sigma(I)
_cod_data_source_file su2571.cif
_cod_data_source_block I
_cod_original_cell_volume 629.58(4)
_cod_database_code 2238028
_cod_database_fobs_code 2238028

loop_
_symmetry_equiv_pos_as_xyz
'x, y, z'
'-x, -y, -z'

loop_
_atom_site_type_symbol
_atom_site_label
_atom_site_fract_x
_atom_site_fract_y
_atom_site_fract_z
_atom_site_U_iso_or_equiv
_atom_site_adp_type
_atom_site_calc_flag
_atom_site_refinement_flags
_atom_site_occupancy
S S1 0.12427(8) 0.32835(9) 0.14822(6) 0.0644(3) Uani d . 1
S S2 0.31586(12) 0.16473(8) 0.46904(6) 0.0744(3) Uani d . 1
O O1 0.3263(3) 0.0525(3) -0.07328(19) 0.0753(6) Uani d . 1
H H1 0.367(6) -0.039(5) -0.072(4) 0.113 Uiso d . 1
O O2 0.1581(4) -0.0338(3) 0.1185(2) 0.0973(8) Uani d . 1
N N1 0.5089(3) 0.2791(3) 0.0763(2) 0.0593(5) Uani d . 1
N N2 0.6701(3) 0.3173(3) 0.1112(2) 0.0621(5) Uani d . 1
N N3 0.6313(3) 0.3917(3) 0.2004(2) 0.0593(5) Uani d . 1
N N4 0.4384(2) 0.4047(2) 0.22640(17) 0.0490(4) Uani d . 1
C C1 0.2079(3) 0.0747(3) 0.0282(2) 0.0576(6) Uani d . 1
C C2 0.1398(3) 0.2518(3) 0.0096(2) 0.0546(5) Uani d . 1
H H2A 0.0153 0.2615 -0.0148 0.066 Uiso calc R 1
H H2B 0.2261 0.3207 -0.0597 0.066 Uiso calc R 1
C C3 0.3657(3) 0.3352(3) 0.1496(2) 0.0507(5) Uani d . 1
C C4 0.3483(3) 0.4803(3) 0.3259(2) 0.0497(5) Uani d . 1
C C5 0.3341(4) 0.6503(3) 0.2979(2) 0.0597(6) Uani d . 1
H H5 0.3723 0.7138 0.2153 0.072 Uiso calc R 1
C C6 0.2621(4) 0.7248(4) 0.3944(3) 0.0721(7) Uani d . 1
H H6 0.2489 0.8394 0.3774 0.087 Uiso calc R 1
C C7 0.2099(4) 0.6277(4) 0.5165(3) 0.0736(8) Uani d . 1
H H7 0.1645 0.6782 0.5817 0.088 Uiso calc R 1
C C8 0.2235(4) 0.4586(4) 0.5438(2) 0.0637(6) Uani d . 1
H H8 0.1866 0.396 0.6267 0.076 Uiso calc R 1
C C9 0.2925(3) 0.3800(3) 0.4476(2) 0.0539(5) Uani d . 1
C C10 0.2427(5) 0.0824(4) 0.6350(3) 0.0923(10) Uani d . 1
H H10A 0.3274 0.1185 0.68 0.138 Uiso calc R 1
H H10B 0.2456 -0.0363 0.6544 0.138 Uiso calc R 1
H H10C 0.1156 0.1204 0.6604 0.138 Uiso calc R 1

loop_
_atom_site_aniso_label
_atom_site_aniso_U_11
_atom_site_aniso_U_22
_atom_site_aniso_U_33
_atom_site_aniso_U_12
_atom_site_aniso_U_13
_atom_site_aniso_U_23
S1 0.0435(4) 0.0871(5) 0.0716(5) -0.0001(3) -0.0027(3) -0.0413(4)
S2 0.0991(6) 0.0597(4) 0.0580(4) -0.0016(3) -0.0056(3) -0.0094(3)
O1 0.0897(14) 0.0694(12) 0.0682(12) 0.0092(10) -0.0035(10) -0.0296(10)
O2 0.1136(18) 0.0716(13) 0.0805(14) 0.0116(12) 0.0131(12) 0.0020(11)
N1 0.0483(10) 0.0683(12) 0.0648(12) -0.0004(9) 0.0007(8) -0.0307(10)
N2 0.0473(10) 0.0726(13) 0.0670(13) 0.0032(9) -0.0015(9) -0.0260(11)
N3 0.0434(10) 0.0711(13) 0.0628(12) 0.0002(8) -0.0052(8) -0.0192(10)
N4 0.0425(9) 0.0543(10) 0.0501(10) 0.0014(7) -0.0045(7) -0.0163(8)
C1 0.0544(12) 0.0648(14) 0.0558(14) -0.0015(10) -0.0109(10) -0.0186(11)
C2 0.0496(12) 0.0600(13) 0.0571(13) -0.0012(10) -0.0111(10) -0.0188(11)
C3 0.0475(11) 0.0545(12) 0.0522(12) 0.0008(9) -0.0048(9) -0.0205(10)
C4 0.0460(11) 0.0569(12) 0.0506(12) 0.0024(9) -0.0103(9) -0.0206(10)
C5 0.0611(14) 0.0563(14) 0.0640(14) 0.0032(10) -0.0140(11) -0.0184(11)
C6 0.0711(16) 0.0646(16) 0.094(2) 0.0088(12) -0.0231(14) -0.0392(15)
C7 0.0624(15) 0.095(2) 0.0812(19) 0.0070(14) -0.0154(13) -0.0530(17)
C8 0.0594(14) 0.0837(18) 0.0538(13) 0.0016(12) -0.0090(10) -0.0289(12)
C9 0.0481(11) 0.0649(14) 0.0514(12) 0.0001(10) -0.0096(9) -0.0193(10)
C10 0.096(2) 0.093(2) 0.0671(18) 0.0006(17) -0.0007(15) 0.0068(16)

loop_
_atom_type_symbol
_atom_type_description
_atom_type_scat_dispersion_real
_atom_type_scat_dispersion_imag
_atom_type_scat_source
C C 0.0033 0.0016 'International Tables Vol C Tables 4.2.6.8 and 6.1.1.4'
H H 0 0 'International Tables Vol C Tables 4.2.6.8 and 6.1.1.4'
N N 0.0061 0.0033 'International Tables Vol C Tables 4.2.6.8 and 6.1.1.4'
O O 0.0106 0.006 'International Tables Vol C Tables 4.2.6.8 and 6.1.1.4'
S S 0.1246 0.1234 'International Tables Vol C Tables 4.2.6.8 and 6.1.1.4'

loop_
_geom_angle_atom_site_label_1
_geom_angle_atom_site_label_2
_geom_angle_atom_site_label_3
_geom_angle
_geom_angle_publ_flag
C3 S1 C2 98.45(10) no
C9 S2 C10 104.17(14) no
C1 O1 H1 118(3) no
C3 N1 N2 105.52(19) no
N3 N2 N1 111.51(18) no
N2 N3 N4 106.22(18) no
C3 N4 N3 108.48(17) no
C3 N4 C4 131.62(18) no
N3 N4 C4 119.88(18) no
O2 C1 O1 123.2(2) no
O2 C1 C2 125.3(2) no
O1 C1 C2 111.4(2) no
C1 C2 S1 113.73(17) no
C1 C2 H2A 108.8 n
S1 C2 H2A 108.8 n
C1 C2 H2B 108.8 n
S1 C2 H2B 108.8 n
H2A C2 H2B 107.7 n
N1 C3 N4 108.27(19) no
N1 C3 S1 127.70(17) no
N4 C3 S1 124.01(16) no
C5 C4 C9 122.8(2) no
C5 C4 N4 118.2(2) no
C9 C4 N4 118.91(19) no
C4 C5 C6 118.8(2) no
C4 C5 H5 120.6 n
C6 C5 H5 120.6 n
C7 C6 C5 119.3(3) no
C7 C6 H6 120.3 n
C5 C6 H6 120.3 n
C8 C7 C6 121.6(2) no
C8 C7 H7 119.2 n
C6 C7 H7 119.2 n
C7 C8 C9 120.2(2) no
C7 C8 H8 119.9 n
C9 C8 H8 119.9 n
C4 C9 C8 117.2(2) no
C4 C9 S2 117.76(17) no
C8 C9 S2 125.01(19) no
S2 C10 H10A 109.5 n
S2 C10 H10B 109.5 n
H10A C10 H10B 109.5 n
S2 C10 H10C 109.5 n
H10A C10 H10C 109.5 n
H10B C10 H10C 109.5 n

loop_
_geom_bond_atom_site_label_1
_geom_bond_atom_site_label_2
_geom_bond_distance
_geom_bond_publ_flag
S1 C3 1.734(2) no
S1 C2 1.798(2) no
S2 C9 1.757(3) no
S2 C10 1.778(3) no
O1 C1 1.324(3) no
O1 H1 0.80(4) no
O2 C1 1.177(3) no
N1 C3 1.327(3) no
N1 N2 1.364(3) no
N2 N3 1.282(3) no
N3 N4 1.359(3) no
N4 C3 1.341(3) no
N4 C4 1.444(3) no
C1 C2 1.504(3) no
C2 H2A 0.97 n
C2 H2B 0.97 n
C4 C5 1.376(3) no
C4 C9 1.391(3) no
C5 C6 1.381(4) no
C5 H5 0.93 n
C6 C7 1.380(4) no
C6 H6 0.93 n
C7 C8 1.369(4) no
C7 H7 0.93 n
C8 C9 1.395(3) no
C8 H8 0.93 n
C10 H10A 0.96 n
C10 H10B 0.96 n
C10 H10C 0.96 n

loop_
_geom_hbond_atom_site_label_D
_geom_hbond_atom_site_label_H
_geom_hbond_atom_site_label_A
_geom_hbond_site_symmetry_A
_geom_hbond_distance_DH
_geom_hbond_distance_HA
_geom_hbond_distance_DA
_geom_hbond_angle_DHA
O1 H1 N1 2_655 0.81(4) 2.15(4) 2.952(4) 176(4)
O1 H1 N2 2_655 0.81(4) 2.51(4) 3.232(4) 149(4)
